data_4029767
loop_
_publ_author_name
'Petrov, Viacheslav A.'
'Marshall, Will'

_publ_section_title
;
 Acid catalyzed cyclodimerization of
 2,2-bis(trifluoromethyl)-4-alkoxy-oxetanes and -thietanes. Synthesis of
 2,2,6,6-tetrakis(trifluoromethyl)-4,8-dialkoxy-1,5-dioxocanes and
 3,3,7,7-tetrakis(trifluoromethyl)-9-oxa-2,6-dithia-bicyclo[3.3.1]nonane.
;
_journal_name_full 'Beilstein journal of organic chemistry'
_journal_page_first 46
_journal_paper_doi 10.3762/bjoc.6.46
_journal_volume 6
_journal_year 2010
_chemical_formula_sum 'C16 H20 F12 O4'
_chemical_formula_weight 504.32
_chemical_name_systematic
; 
 ? 
;
_space_group_IT_number 2
_symmetry_cell_setting triclinic
_symmetry_space_group_name_Hall '-P 1'
_symmetry_space_group_name_H-M 'P -1'
_atom_sites_solution_hydrogens geom
_atom_sites_solution_primary direct
_atom_sites_solution_secondary difmap
_audit_creation_method SHELXL-97
_cell_angle_alpha 100.015(6)
_cell_angle_beta 105.203(6)
_cell_angle_gamma 92.977(6)
_cell_formula_units_Z 1
_cell_length_a 5.564(2)
_cell_length_b 9.647(4)
_cell_length_c 9.926(4)
_cell_measurement_reflns_used 1074
_cell_measurement_temperature 293(2)
_cell_measurement_theta_max 22.10
_cell_measurement_theta_min 2.74
_cell_volume 503.6(3)
_computing_cell_refinement 'Bruker SAINT'
_computing_data_collection 'Bruker APEX2'
_computing_data_reduction 'Bruker SAINT'
_computing_molecular_graphics 'Bruker SHELXTL'
_computing_publication_material 'Bruker SHELXTL'
_computing_structure_refinement 'SHELXL-97 (Sheldrick, 2008)'
_computing_structure_solution 'SHELXS-97 (Sheldrick, 2008)'
_diffrn_ambient_temperature 293(2)
_diffrn_measured_fraction_theta_full 0.986
_diffrn_measured_fraction_theta_max 0.986
_diffrn_measurement_device_type 'Bruker APEX-II CCD'
_diffrn_measurement_method '\f and \w scans'
_diffrn_radiation_monochromator graphite
_diffrn_radiation_source 'fine-focus sealed tube'
_diffrn_radiation_type MoK\a
_diffrn_radiation_wavelength 0.71073
_diffrn_reflns_av_R_equivalents 0.0364
_diffrn_reflns_av_sigmaI/netI 0.0621
_diffrn_reflns_limit_h_max 7
_diffrn_reflns_limit_h_min -7
_diffrn_reflns_limit_k_max 12
_diffrn_reflns_limit_k_min -12
_diffrn_reflns_limit_l_max 13
_diffrn_reflns_limit_l_min -13
_diffrn_reflns_number 5386
_diffrn_reflns_theta_full 28.02
_diffrn_reflns_theta_max 28.02
_diffrn_reflns_theta_min 2.16
_exptl_absorpt_coefficient_mu 0.188
_exptl_absorpt_correction_type none
_exptl_crystal_colour colourless
_exptl_crystal_density_diffrn 1.663
_exptl_crystal_density_meas ?
_exptl_crystal_density_method 'not measured'
_exptl_crystal_description oval.block
_exptl_crystal_F_000 256
_exptl_crystal_size_max 0.15
_exptl_crystal_size_mid 0.08
_exptl_crystal_size_min 0.08
_refine_diff_density_max 0.198
_refine_diff_density_min -0.301
_refine_diff_density_rms 0.057
_refine_ls_extinction_method none
_refine_ls_goodness_of_fit_ref 0.965
_refine_ls_hydrogen_treatment riding
_refine_ls_matrix_type full
_refine_ls_number_parameters 185
_refine_ls_number_reflns 2404
_refine_ls_number_restraints 0
_refine_ls_restrained_S_all 0.965
_refine_ls_R_factor_all 0.1011
_refine_ls_R_factor_gt 0.0501
_refine_ls_shift/su_max 0.000
_refine_ls_shift/su_mean 0.000
_refine_ls_structure_factor_coef Fsqd
_refine_ls_weighting_details 'calc w=1/[\s^2^(Fo^2^)+(0.0607P)^2^+0.0000P] where P=(Fo^2^+2Fc^2^)/3'
_refine_ls_weighting_scheme calc
_refine_ls_wR_factor_gt 0.1057
_refine_ls_wR_factor_ref 0.1263
_reflns_number_gt 1382
_reflns_number_total 2404
_reflns_threshold_expression >2sigma(I)
_cod_data_source_file 1860-5397-6-46-S2.cif
_cod_data_source_block 08131
_cod_depositor_comments
;
The following automatic conversions were performed:

'_symmetry_cell_setting' value 'Triclinic' changed to 'triclinic'
according to
/usr/data/users/saulius/automatic-downloads/retrospective/Beilstein/lib/dictionaries/cif_core.dic
dictionary named 'cif_core.dic' version 2.4.2 from 2011-04-26.

Automatic conversion script
Id: cif_fix_values 2281 2013-09-26 08:29:07Z andrius 

The following automatic conversions were performed:

'_exptl_crystal_density_meas' value 'not measured' was changed to '?'
- the value is perceived as not measured.

Automatic conversion script
Id: cif_fix_values 3008 2015-01-20 13:52:24Z robertas 
;
_cod_original_cell_volume 503.7(3)
_cod_original_sg_symbol_H-M P-1
_cod_database_code 4029767

loop_
_symmetry_equiv_pos_as_xyz
'x, y, z'
'-x, -y, -z'

loop_
_atom_site_label
_atom_site_type_symbol
_atom_site_fract_x
_atom_site_fract_y
_atom_site_fract_z
_atom_site_U_iso_or_equiv
_atom_site_adp_type
_atom_site_occupancy
_atom_site_symmetry_multiplicity
_atom_site_calc_flag
O1 O -0.1806(3) 0.87971(16) 0.06071(15) 0.0311(4) Uani 1 1 d
F1 F -0.0017(3) 1.07033(15) 0.30970(15) 0.0524(4) Uani 1 1 d
C1 C 0.0662(4) 0.8771(2) 0.1451(2) 0.0286(5) Uani 1 1 d
O2 O -0.4530(3) 0.80602(15) -0.16051(16) 0.0328(4) Uani 1 1 d
F2 F 0.2693(3) 0.93587(17) 0.39272(15) 0.0557(4) Uani 1 1 d
C2 C -0.2287(4) 0.8877(2) -0.0887(2) 0.0290(5) Uani 1 1 d
F3 F -0.1202(3) 0.86556(17) 0.33499(15) 0.0538(4) Uani 1 1 d
C3 C -0.2722(4) 1.0393(2) -0.1078(3) 0.0304(5) Uani 1 1 d
F4 F 0.3472(3) 0.70841(15) 0.21845(16) 0.0571(5) Uani 1 1 d
C4 C 0.0526(4) 0.9369(3) 0.2969(3) 0.0371(6) Uani 1 1 d
F5 F -0.0447(3) 0.63970(15) 0.16501(17) 0.0546(4) Uani 1 1 d
C5 C 0.1234(4) 0.7221(3) 0.1340(3) 0.0374(6) Uani 1 1 d
F6 F 0.1258(3) 0.66632(14) 0.00119(15) 0.0455(4) Uani 1 1 d
C6 C -0.4417(5) 0.6556(3) -0.1895(3) 0.0383(6) Uani 1 1 d
C7 C -0.6737(5) 0.5923(3) -0.3061(3) 0.0398(6) Uani 1 1 d
C8 C -0.6925(7) 0.6464(4) -0.4420(3) 0.0544(8) Uani 1 1 d
H3 H -0.302(4) 1.097(2) -0.022(3) 0.032(6) Uiso 1 1 d
H6' H -0.422(5) 0.617(3) -0.103(3) 0.050(7) Uiso 1 1 d
H7 H -0.826(5) 0.620(3) -0.267(3) 0.051(7) Uiso 1 1 d
H8' H -0.554(5) 0.630(3) -0.478(3) 0.055(9) Uiso 1 1 d
H3' H -0.424(4) 1.032(2) -0.185(3) 0.038(6) Uiso 1 1 d
H6 H -0.290(5) 0.638(2) -0.220(3) 0.042(7) Uiso 1 1 d
H7' H -0.665(5) 0.494(3) -0.326(3) 0.045(7) Uiso 1 1 d
H8 H -0.835(6) 0.596(3) -0.510(3) 0.072(10) Uiso 1 1 d
H8" H -0.706(6) 0.753(4) -0.429(3) 0.077(10) Uiso 1 1 d
H2 H -0.082(4) 0.852(2) -0.124(2) 0.029(6) Uiso 1 1 d

loop_
_atom_site_aniso_label
_atom_site_aniso_U_11
_atom_site_aniso_U_22
_atom_site_aniso_U_33
_atom_site_aniso_U_23
_atom_site_aniso_U_13
_atom_site_aniso_U_12
O1 0.0252(8) 0.0372(9) 0.0311(8) 0.0104(7) 0.0056(6) 0.0045(7)
F1 0.0798(11) 0.0425(10) 0.0411(8) 0.0073(7) 0.0258(8) 0.0176(8)
C1 0.0243(11) 0.0289(12) 0.0317(12) 0.0086(10) 0.0041(9) 0.0051(9)
O2 0.0275(8) 0.0269(9) 0.0381(9) 0.0037(7) 0.0014(7) -0.0001(7)
F2 0.0461(9) 0.0770(12) 0.0353(8) 0.0091(7) -0.0027(6) 0.0075(8)
C2 0.0256(11) 0.0296(13) 0.0294(12) 0.0061(10) 0.0039(9) 0.0008(10)
F3 0.0580(9) 0.0656(11) 0.0431(9) 0.0133(8) 0.0235(7) -0.0050(8)
C3 0.0254(12) 0.0304(13) 0.0352(13) 0.0093(11) 0.0056(10) 0.0045(10)
F4 0.0512(9) 0.0447(9) 0.0682(11) 0.0194(8) -0.0042(8) 0.0185(7)
C4 0.0349(13) 0.0387(15) 0.0369(13) 0.0116(11) 0.0053(10) 0.0068(11)
F5 0.0627(10) 0.0357(9) 0.0730(11) 0.0219(8) 0.0257(8) 0.0004(7)
C5 0.0361(13) 0.0356(14) 0.0405(14) 0.0121(11) 0.0072(11) 0.0047(11)
F6 0.0561(9) 0.0309(8) 0.0495(9) 0.0049(6) 0.0158(7) 0.0091(6)
C6 0.0387(14) 0.0275(13) 0.0455(15) 0.0088(11) 0.0052(12) 0.0021(11)
C7 0.0451(15) 0.0290(14) 0.0385(14) 0.0014(11) 0.0045(11) -0.0051(12)
C8 0.071(2) 0.0485(19) 0.0368(15) 0.0042(14) 0.0060(15) 0.0011(17)

loop_
_atom_type_symbol
_atom_type_description
_atom_type_scat_dispersion_real
_atom_type_scat_dispersion_imag
_atom_type_scat_source
C C 0.0033 0.0016 'International Tables Vol C Tables 4.2.6.8 and 6.1.1.4'
H H 0.0000 0.0000 'International Tables Vol C Tables 4.2.6.8 and 6.1.1.4'
O O 0.0106 0.0060 'International Tables Vol C Tables 4.2.6.8 and 6.1.1.4'
F F 0.0171 0.0103 'International Tables Vol C Tables 4.2.6.8 and 6.1.1.4'

loop_
_geom_angle_atom_site_label_1
_geom_angle_atom_site_label_2
_geom_angle_atom_site_label_3
_geom_angle
_geom_angle_site_symmetry_1
_geom_angle_site_symmetry_3
C1 O1 C2 120.53(16) . .
O1 C1 C3 116.09(17) . 2_575
O1 C1 C5 108.18(17) . .
C3 C1 C5 108.44(18) 2_575 .
O1 C1 C4 103.27(17) . .
C3 C1 C4 111.06(19) 2_575 .
C5 C1 C4 109.59(17) . .
C2 O2 C6 116.08(17) . .
O2 C2 O1 107.17(16) . .
O2 C2 C3 105.92(17) . .
O1 C2 C3 109.74(19) . .
C1 C3 C2 116.69(19) 2_575 .
F3 C4 F2 107.07(19) . .
F3 C4 F1 106.52(19) . .
F2 C4 F1 106.9(2) . .
F3 C4 C1 113.1(2) . .
F2 C4 C1 111.54(19) . .
F1 C4 C1 111.28(17) . .
F5 C5 F4 107.42(18) . .
F5 C5 F6 106.2(2) . .
F4 C5 F6 106.50(19) . .
F5 C5 C1 113.4(2) . .
F4 C5 C1 112.42(19) . .
F6 C5 C1 110.52(18) . .
O2 C6 C7 107.24(19) . .
C6 C7 C8 112.9(2) . .

loop_
_geom_bond_atom_site_label_1
_geom_bond_atom_site_label_2
_geom_bond_distance
_geom_bond_site_symmetry_2
O1 C1 1.413(2) .
O1 C2 1.453(3) .
F1 C4 1.330(3) .
C1 C3 1.527(3) 2_575
C1 C5 1.536(3) .
C1 C4 1.540(3) .
O2 C2 1.387(3) .
O2 C6 1.437(3) .
F2 C4 1.327(2) .
C2 C3 1.530(3) .
F3 C4 1.324(3) .
C3 C1 1.527(3) 2_575
F4 C5 1.333(3) .
F5 C5 1.327(3) .
C5 F6 1.338(3) .
C6 C7 1.506(3) .
C7 C8 1.510(4) .

loop_
_geom_torsion_atom_site_label_1
_geom_torsion_atom_site_label_2
_geom_torsion_atom_site_label_3
_geom_torsion_atom_site_label_4
_geom_torsion
_geom_torsion_site_symmetry_1
_geom_torsion_site_symmetry_4
C2 O1 C1 C3 32.9(3) . 2_575
C2 O1 C1 C5 -89.2(2) . .
C2 O1 C1 C4 154.72(18) . .
C6 O2 C2 O1 -78.4(2) . .
C6 O2 C2 C3 164.5(2) . .
C1 O1 C2 O2 143.75(18) . .
C1 O1 C2 C3 -101.7(2) . .
O2 C2 C3 C1 -135.6(2) . 2_575
O1 C2 C3 C1 109.0(2) . 2_575
O1 C1 C4 F3 56.3(2) . .
C3 C1 C4 F3 -178.65(17) 2_575 .
C5 C1 C4 F3 -58.9(2) . .
O1 C1 C4 F2 177.04(17) . .
C3 C1 C4 F2 -57.9(2) 2_575 .
C5 C1 C4 F2 61.9(2) . .
O1 C1 C4 F1 -63.6(2) . .
C3 C1 C4 F1 61.5(2) 2_575 .
C5 C1 C4 F1 -178.75(18) . .
O1 C1 C5 F5 -53.5(2) . .
C3 C1 C5 F5 179.79(19) 2_575 .
C4 C1 C5 F5 58.4(2) . .
O1 C1 C5 F4 -175.62(18) . .
C3 C1 C5 F4 57.7(2) 2_575 .
C4 C1 C5 F4 -63.7(2) . .
O1 C1 C5 F6 65.5(2) . .
C3 C1 C5 F6 -61.2(2) 2_575 .
C4 C1 C5 F6 177.46(17) . .
C2 O2 C6 C7 -161.5(2) . .
O2 C6 C7 C8 60.7(3) . .
